data_4316879
loop_
_publ_author_name
'Chelsea L. Mandell'
'Shannon S. Kleinbach'
'William G. Dougherty'
'W. Scott Kassel'
'Chip Nataro'

_publ_section_title
;
 Electrochemistry of 1,1'-Bis(2,4-dialkylphosphetanyl)ferrocene and
 1,1'-Bis(2,5-dialkylphospholanyl)ferrocene Ligands: Free Phosphines,
 Metal Complexes, and Chalcogenides
;
_journal_name_full 'Inorganic Chemistry'
_journal_page_first 9718
_journal_page_last 9727
_journal_paper_doi 10.1021/ic1016164
_journal_volume 49
_journal_year 2010
_chemical_absolute_configuration syn
_chemical_formula_sum 'C12 H18 Fe0.5 P Se'
_chemical_formula_weight 300.12
_chemical_name_systematic
; 
 ? 
;
_space_group_IT_number 92
_symmetry_cell_setting tetragonal
_symmetry_space_group_name_Hall 'P 4abw 2nw'
_symmetry_space_group_name_H-M 'P 41 21 2'
_atom_sites_solution_hydrogens geom
_atom_sites_solution_primary direct
_atom_sites_solution_secondary difmap
_audit_creation_method SHELXL-97
_cell_angle_alpha 90.00
_cell_angle_beta 90.00
_cell_angle_gamma 90.00
_cell_formula_units_Z 8
_cell_length_a 7.8001(8)
_cell_length_b 7.8001(8)
_cell_length_c 41.530(4)
_cell_measurement_reflns_used 8152
_cell_measurement_temperature 135(2)
_cell_measurement_theta_max 33.20
_cell_measurement_theta_min 2.79
_cell_volume 2526.7(4)
_computing_cell_refinement 'Bruker SAINT'
_computing_data_collection 'Bruker APEX2'
_computing_data_reduction 'Bruker SAINT'
_computing_molecular_graphics 'Bruker SHELXTL'
_computing_publication_material 'Bruker SHELXTL'
_computing_structure_refinement 'SHELXL-97 (Sheldrick, 2008)'
_computing_structure_solution 'SHELXS-97 (Sheldrick, 2008)'
_diffrn_ambient_temperature 135(2)
_diffrn_measured_fraction_theta_full 0.999
_diffrn_measured_fraction_theta_max 0.993
_diffrn_measurement_device_type 'Bruker APEX-II CCD'
_diffrn_measurement_method '\f and \w scans'
_diffrn_radiation_monochromator graphite
_diffrn_radiation_source 'fine-focus sealed tube'
_diffrn_radiation_type MoK\a
_diffrn_radiation_wavelength 0.71073
_diffrn_reflns_av_R_equivalents 0.0369
_diffrn_reflns_av_sigmaI/netI 0.0422
_diffrn_reflns_limit_h_max 5
_diffrn_reflns_limit_h_min -8
_diffrn_reflns_limit_k_max 11
_diffrn_reflns_limit_k_min -12
_diffrn_reflns_limit_l_max 63
_diffrn_reflns_limit_l_min -64
_diffrn_reflns_number 17060
_diffrn_reflns_theta_full 25.00
_diffrn_reflns_theta_max 33.33
_diffrn_reflns_theta_min 2.79
_exptl_absorpt_coefficient_mu 3.614
_exptl_absorpt_correction_T_max 0.7139
_exptl_absorpt_correction_T_min 0.5318
_exptl_absorpt_correction_type multi-scan
_exptl_absorpt_process_details SADABS
_exptl_crystal_colour orange
_exptl_crystal_density_diffrn 1.578
_exptl_crystal_density_method 'not measured'
_exptl_crystal_description block
_exptl_crystal_F_000 1216
_exptl_crystal_size_max 0.20
_exptl_crystal_size_mid 0.17
_exptl_crystal_size_min 0.10
_refine_diff_density_max 0.478
_refine_diff_density_min -0.306
_refine_diff_density_rms 0.077
_refine_ls_abs_structure_details 'Flack H D (1983), Acta Cryst. A39, 876-881'
_refine_ls_abs_structure_Flack 0.003(9)
_refine_ls_extinction_method none
_refine_ls_goodness_of_fit_ref 1.026
_refine_ls_hydrogen_treatment constr
_refine_ls_matrix_type full
_refine_ls_number_parameters 134
_refine_ls_number_reflns 4843
_refine_ls_number_restraints 0
_refine_ls_restrained_S_all 1.026
_refine_ls_R_factor_all 0.0452
_refine_ls_R_factor_gt 0.0337
_refine_ls_shift/su_max 0.001
_refine_ls_shift/su_mean 0.000
_refine_ls_structure_factor_coef Fsqd
_refine_ls_weighting_details 'calc w=1/[\s^2^(Fo^2^)+(0.0344P)^2^+0.5148P] where P=(Fo^2^+2Fc^2^)/3'
_refine_ls_weighting_scheme calc
_refine_ls_wR_factor_gt 0.0715
_refine_ls_wR_factor_ref 0.0752
_reflns_number_gt 4124
_reflns_number_total 4843
_reflns_threshold_expression >2sigma(I)
_cod_data_source_file ic1016164_si_002_09.cif
_cod_data_source_block '[REtFTSe2]'
_cod_depositor_comments
;
The following automatic conversions were performed:

'_symmetry_cell_setting' value 'Tetragonal' changed to 'tetragonal'
according to the built-in table from CIF Core dictionary named
'cif_core.dic' version 2.4.1 from 2010-06-29.

Automatic conversion script
Id: cif_fix_values 1646 2011-03-28 12:23:43Z adriana 
;
_cod_original_cell_volume 2526.8(4)
_cod_original_formula_sum 'C12 H18 Fe0.50 P Se'
_cod_database_code 4316879

loop_
_symmetry_equiv_pos_as_xyz
'x, y, z'
'-x, -y, z+1/2'
'-y+1/2, x+1/2, z+1/4'
'y+1/2, -x+1/2, z+3/4'
'-x+1/2, y+1/2, -z+1/4'
'x+1/2, -y+1/2, -z+3/4'
'y, x, -z'
'-y, -x, -z+1/2'

loop_
_atom_site_label
_atom_site_type_symbol
_atom_site_fract_x
_atom_site_fract_y
_atom_site_fract_z
_atom_site_U_iso_or_equiv
_atom_site_adp_type
_atom_site_occupancy
_atom_site_symmetry_multiplicity
_atom_site_calc_flag
_atom_site_refinement_flags
_atom_site_disorder_assembly
_atom_site_disorder_group
Fe1 Fe 0.55621(4) 0.55621(4) 0.0000 0.01626(9) Uani 1 2 d S . .
P1 P 0.32365(8) 0.71666(7) 0.061737(11) 0.01817(11) Uani 1 1 d . . .
Se1 Se 0.18763(4) 0.50310(3) 0.078151(5) 0.02933(7) Uani 1 1 d . . .
C1 C 0.3730(3) 0.7090(3) 0.01990(4) 0.0192(4) Uani 1 1 d . . .
C2 C 0.4972(3) 0.8109(3) 0.00314(5) 0.0241(4) Uani 1 1 d . . .
H2A H 0.5709 0.9023 0.0128 0.029 Uiso 1 1 calc R . .
C3 C 0.7597(3) 0.4959(3) 0.02969(5) 0.0263(5) Uani 1 1 d . . .
H3A H 0.8073 0.5708 0.0471 0.032 Uiso 1 1 calc R . .
C4 C 0.6264(3) 0.3763(3) 0.03337(5) 0.0253(5) Uani 1 1 d . . .
H4A H 0.5642 0.3511 0.0539 0.030 Uiso 1 1 calc R . .
C5 C 0.5935(3) 0.2981(3) 0.00315(4) 0.0215(4) Uani 1 1 d . . .
H5A H 0.5062 0.2072 -0.0013 0.026 Uiso 1 1 calc R . .
C6 C 0.6945(4) 0.8037(4) 0.13289(6) 0.0385(6) Uani 1 1 d . . .
H6A H 0.7017 0.7584 0.1549 0.058 Uiso 1 1 calc R . .
H6B H 0.6821 0.9286 0.1337 0.058 Uiso 1 1 calc R . .
H6C H 0.7992 0.7741 0.1211 0.058 Uiso 1 1 calc R . .
C7 C 0.5404(3) 0.7260(3) 0.11590(5) 0.0253(5) Uani 1 1 d . . .
H7A H 0.5548 0.6001 0.1147 0.030 Uiso 1 1 calc R . .
H7B H 0.4358 0.7499 0.1287 0.030 Uiso 1 1 calc R . .
C8 C 0.5173(3) 0.7970(3) 0.08205(5) 0.0234(4) Uani 1 1 d . . .
H8A H 0.6225 0.7829 0.0686 0.028 Uiso 1 1 calc R . .
C9 C 0.4411(4) 0.9811(3) 0.07969(5) 0.0275(5) Uani 1 1 d . . .
H9A H 0.4518 1.0445 0.1003 0.033 Uiso 1 1 calc R . .
H9B H 0.4945 1.0483 0.0621 0.033 Uiso 1 1 calc R . .
C10 C 0.2519(3) 0.9339(3) 0.07205(5) 0.0247(4) Uani 1 1 d . . .
H10A H 0.1860 0.9292 0.0927 0.030 Uiso 1 1 calc R . .
C11 C 0.1525(4) 1.0399(3) 0.04799(6) 0.0320(5) Uani 1 1 d . . .
H11A H 0.2110 1.0344 0.0269 0.038 Uiso 1 1 calc R . .
H11B H 0.1524 1.1610 0.0551 0.038 Uiso 1 1 calc R . .
C12 C -0.0319(4) 0.9798(4) 0.04399(7) 0.0456(7) Uani 1 1 d . . .
H12A H -0.0920 1.0565 0.0291 0.068 Uiso 1 1 calc R . .
H12B H -0.0896 0.9814 0.0649 0.068 Uiso 1 1 calc R . .
H12C H -0.0329 0.8629 0.0353 0.068 Uiso 1 1 calc R . .

loop_
_atom_site_aniso_label
_atom_site_aniso_U_11
_atom_site_aniso_U_22
_atom_site_aniso_U_33
_atom_site_aniso_U_23
_atom_site_aniso_U_13
_atom_site_aniso_U_12
Fe1 0.01837(13) 0.01837(13) 0.01203(13) 0.00040(10) -0.00040(10) 0.00030(17)
P1 0.0222(3) 0.0155(2) 0.01681(18) -0.00165(17) 0.00297(18) -0.0022(2)
Se1 0.03667(15) 0.02351(12) 0.02780(10) 0.00181(9) 0.00627(10) -0.01113(10)
C1 0.0239(10) 0.0157(10) 0.0179(7) 0.0001(7) 0.0019(7) 0.0020(8)
C2 0.0303(11) 0.0189(10) 0.0229(8) 0.0039(8) 0.0044(9) -0.0001(9)
C3 0.0284(12) 0.0325(12) 0.0180(7) -0.0032(8) -0.0074(8) 0.0096(11)
C4 0.0313(12) 0.0279(12) 0.0166(7) 0.0037(8) 0.0002(8) 0.0088(10)
C5 0.0234(11) 0.0208(10) 0.0203(8) 0.0020(8) 0.0024(8) 0.0041(9)
C6 0.0406(16) 0.0407(16) 0.0343(11) -0.0069(11) -0.0109(11) -0.0016(14)
C7 0.0268(12) 0.0251(11) 0.0238(8) -0.0039(8) -0.0023(8) 0.0003(10)
C8 0.0250(12) 0.0247(11) 0.0205(7) -0.0051(8) 0.0023(8) -0.0051(9)
C9 0.0379(13) 0.0171(11) 0.0274(9) -0.0033(8) -0.0021(10) -0.0078(10)
C10 0.0318(13) 0.0170(10) 0.0252(9) -0.0048(8) 0.0046(8) -0.0014(10)
C11 0.0419(15) 0.0195(12) 0.0345(11) -0.0031(9) -0.0003(11) 0.0053(11)
C12 0.0359(16) 0.051(2) 0.0499(13) -0.0005(14) -0.0030(12) 0.0127(15)

loop_
_atom_type_symbol
_atom_type_description
_atom_type_scat_dispersion_real
_atom_type_scat_dispersion_imag
_atom_type_scat_source
C C 0.0033 0.0016 'International Tables Vol C Tables 4.2.6.8 and 6.1.1.4'
H H 0.0000 0.0000 'International Tables Vol C Tables 4.2.6.8 and 6.1.1.4'
P P 0.1023 0.0942 'International Tables Vol C Tables 4.2.6.8 and 6.1.1.4'
Fe Fe 0.3463 0.8444 'International Tables Vol C Tables 4.2.6.8 and 6.1.1.4'
Se Se -0.0929 2.2259 'International Tables Vol C Tables 4.2.6.8 and 6.1.1.4'

loop_
_geom_angle_atom_site_label_1
_geom_angle_atom_site_label_2
_geom_angle_atom_site_label_3
_geom_angle
_geom_angle_site_symmetry_1
_geom_angle_site_symmetry_3
_geom_angle_publ_flag
C5 Fe1 C5 106.61(13) . 7 ?
C5 Fe1 C1 130.71(8) . . ?
C5 Fe1 C1 41.36(8) 7 . ?
C5 Fe1 C1 41.36(8) . 7 ?
C5 Fe1 C1 130.70(8) 7 7 ?
C1 Fe1 C1 170.55(13) . 7 ?
C5 Fe1 C2 69.08(9) . 7 ?
C5 Fe1 C2 171.22(8) 7 7 ?
C1 Fe1 C2 147.15(9) . 7 ?
C1 Fe1 C2 41.14(9) 7 7 ?
C5 Fe1 C2 171.21(8) . . ?
C5 Fe1 C2 69.08(9) 7 . ?
C1 Fe1 C2 41.14(9) . . ?
C1 Fe1 C2 147.15(9) 7 . ?
C2 Fe1 C2 116.23(14) 7 . ?
C5 Fe1 C4 113.92(10) . 7 ?
C5 Fe1 C4 40.64(8) 7 7 ?
C1 Fe1 C4 68.71(8) . 7 ?
C1 Fe1 C4 108.32(8) 7 7 ?
C2 Fe1 C4 133.13(8) 7 7 ?
C2 Fe1 C4 68.20(10) . 7 ?
C5 Fe1 C4 40.64(8) . . ?
C5 Fe1 C4 113.92(10) 7 . ?
C1 Fe1 C4 108.32(8) . . ?
C1 Fe1 C4 68.72(8) 7 . ?
C2 Fe1 C4 68.20(10) 7 . ?
C2 Fe1 C4 133.13(8) . . ?
C4 Fe1 C4 145.61(16) 7 . ?
C5 Fe1 C3 146.13(8) . 7 ?
C5 Fe1 C3 68.10(9) 7 7 ?
C1 Fe1 C3 68.44(8) . 7 ?
C1 Fe1 C3 115.50(8) 7 7 ?
C2 Fe1 C3 110.89(10) 7 7 ?
C2 Fe1 C3 40.47(8) . 7 ?
C4 Fe1 C3 39.98(10) 7 7 ?
C4 Fe1 C3 173.01(10) . 7 ?
C5 Fe1 C3 68.10(9) . . ?
C5 Fe1 C3 146.13(8) 7 . ?
C1 Fe1 C3 115.50(8) . . ?
C1 Fe1 C3 68.45(8) 7 . ?
C2 Fe1 C3 40.47(8) 7 . ?
C2 Fe1 C3 110.88(10) . . ?
C4 Fe1 C3 173.01(10) 7 . ?
C4 Fe1 C3 39.98(10) . . ?
C3 Fe1 C3 135.00(15) 7 . ?
C1 P1 C8 106.34(10) . . ?
C1 P1 C10 108.95(10) . . ?
C8 P1 C10 80.13(10) . . ?
C1 P1 Se1 113.67(7) . . ?
C8 P1 Se1 122.61(7) . . ?
C10 P1 Se1 120.35(8) . . ?
C2 C1 C5 107.40(16) . 7 ?
C2 C1 P1 126.96(16) . . ?
C5 C1 P1 125.62(17) 7 . ?
C2 C1 Fe1 69.72(12) . . ?
C5 C1 Fe1 69.43(12) 7 . ?
P1 C1 Fe1 124.57(11) . . ?
C3 C2 C1 107.8(2) 7 . ?
C3 C2 Fe1 70.53(13) 7 . ?
C1 C2 Fe1 69.14(12) . . ?
C4 C3 C2 108.48(19) . 7 ?
C4 C3 Fe1 69.37(13) . . ?
C2 C3 Fe1 68.99(12) 7 . ?
C5 C4 C3 108.86(19) . . ?
C5 C4 Fe1 69.36(12) . . ?
C3 C4 Fe1 70.65(13) . . ?
C4 C5 C1 107.5(2) . 7 ?
C4 C5 Fe1 70.00(13) . . ?
C1 C5 Fe1 69.22(13) 7 . ?
C8 C7 C6 112.2(2) . . ?
C7 C8 C9 116.02(17) . . ?
C7 C8 P1 113.38(16) . . ?
C9 C8 P1 88.42(14) . . ?
C10 C9 C8 99.01(18) . . ?
C11 C10 C9 119.6(2) . . ?
C11 C10 P1 120.47(15) . . ?
C9 C10 P1 88.67(15) . . ?
C10 C11 C12 112.9(2) . . ?

loop_
_geom_bond_atom_site_label_1
_geom_bond_atom_site_label_2
_geom_bond_distance
_geom_bond_site_symmetry_2
_geom_bond_publ_flag
Fe1 C5 2.039(2) . ?
Fe1 C5 2.039(2) 7 ?
Fe1 C1 2.036(2) . ?
Fe1 C1 2.036(2) 7 ?
Fe1 C2 2.044(2) 7 ?
Fe1 C2 2.044(2) . ?
Fe1 C4 2.047(2) 7 ?
Fe1 C4 2.047(2) . ?
Fe1 C3 2.064(2) 7 ?
Fe1 C3 2.064(2) . ?
P1 C1 1.7808(18) . ?
P1 C8 1.840(2) . ?
P1 C10 1.835(2) . ?
P1 Se1 2.0893(6) . ?
C1 C2 1.433(3) . ?
C1 C5 1.439(3) 7 ?
C2 C3 1.421(3) 7 ?
C3 C4 1.405(4) . ?
C3 C2 1.421(3) 7 ?
C4 C5 1.419(3) . ?
C5 C1 1.439(3) 7 ?
C6 C7 1.520(4) . ?
C7 C8 1.522(3) . ?
C8 C9 1.557(3) . ?
C9 C10 1.554(4) . ?
C10 C11 1.511(3) . ?
C11 C12 1.522(4) . ?
